data_1511818
loop_
_publ_author_name
'Merz, Tyler A.'
'Waddell, Paul G.'
'Cole, Jacqueline M.'

_publ_section_title
;
 Systematic Molecular Design ofp-Phenylene Lasing Properties
;
_journal_issue 16
_journal_name_full 'The Journal of Physical Chemistry C'
_journal_page_first 8429
_journal_paper_doi 10.1021/jp401004m
_journal_volume 117
_journal_year 2013
_chemical_formula_moiety 'C38 H42'
_chemical_formula_sum 'C38 H42'
_chemical_formula_weight 498.72
_chemical_name_systematic
;
Exalite 384
;
_space_group_IT_number 14
_symmetry_cell_setting monoclinic
_symmetry_space_group_name_Hall '-P 2ybc'
_symmetry_space_group_name_H-M 'P 1 21/c 1'
_atom_sites_solution_hydrogens geom
_atom_sites_solution_primary direct
_atom_sites_solution_secondary difmap
_audit_creation_date 2012-06-21T14:31:20-00:00
_audit_creation_method 'WinGX routine CIF_UPDATE'
_cell_angle_alpha 90
_cell_angle_beta 102.668(3)
_cell_angle_gamma 90
_cell_formula_units_Z 2
_cell_length_a 8.7787(17)
_cell_length_b 15.673(3)
_cell_length_c 10.689(2)
_cell_measurement_reflns_used 5662
_cell_measurement_temperature 120(2)
_cell_measurement_theta_max 33.1
_cell_measurement_theta_min 2.3
_cell_volume 1434.9(5)
_computing_cell_refinement
;
        CrystalClear-SM Expert 2.0 r4 (Rigaku, 2009)
;
_computing_data_collection
;
        CrystalClear-SM Expert 2.0 r4 (Rigaku, 2009)
;
_computing_data_reduction
;
        CrystalClear-SM Expert 2.0 r4 (Rigaku, 2009)
;
_computing_structure_refinement 'SHELXL-97 (Sheldrick, 2008)'
_diffrn_ambient_temperature 120(2)
_diffrn_detector_area_resol_mean 28.5714
_diffrn_measured_fraction_theta_full 0.971
_diffrn_measured_fraction_theta_max 0.971
_diffrn_measurement_device_type
;
        Rigaku Saturn724+ (2x2 bin mode)
;
_diffrn_measurement_method 'profile data from \w-scans'
_diffrn_radiation_monochromator graphite
_diffrn_radiation_type MoK\a
_diffrn_radiation_wavelength 0.71073
_diffrn_reflns_av_R_equivalents 0.0224
_diffrn_reflns_av_unetI/netI 0.0251
_diffrn_reflns_limit_h_max 11
_diffrn_reflns_limit_h_min -11
_diffrn_reflns_limit_k_max 20
_diffrn_reflns_limit_k_min -12
_diffrn_reflns_limit_l_max 8
_diffrn_reflns_limit_l_min -13
_diffrn_reflns_number 5363
_diffrn_reflns_theta_full 27.48
_diffrn_reflns_theta_max 27.48
_diffrn_reflns_theta_min 3.63
_diffrn_source 'Sealed Tube'
_exptl_absorpt_coefficient_mu 0.065
_exptl_absorpt_correction_T_max 0.983
_exptl_absorpt_correction_T_min 0.979
_exptl_absorpt_correction_type multi-scan
_exptl_absorpt_process_details 'Higashi, 1995'
_exptl_crystal_colour Colorless
_exptl_crystal_density_diffrn 1.154
_exptl_crystal_density_method 'not measured'
_exptl_crystal_description Prism
_exptl_crystal_F_000 540
_exptl_crystal_size_max 0.38
_exptl_crystal_size_mid 0.27
_exptl_crystal_size_min 0.26
_refine_diff_density_max 0.309
_refine_diff_density_min -0.204
_refine_diff_density_rms 0.042
_refine_ls_extinction_method none
_refine_ls_goodness_of_fit_ref 1.052
_refine_ls_hydrogen_treatment mixed
_refine_ls_matrix_type full
_refine_ls_number_parameters 256
_refine_ls_number_reflns 3200
_refine_ls_number_restraints 0
_refine_ls_restrained_S_all 1.052
_refine_ls_R_factor_all 0.051
_refine_ls_R_factor_gt 0.0477
_refine_ls_shift/su_max 0
_refine_ls_shift/su_mean 0
_refine_ls_structure_factor_coef Fsqd
_refine_ls_weighting_details 'calc w=1/[\s^2^(Fo^2^)+(0.0767P)^2^+0.3349P] where P=(Fo^2^+2Fc^2^)/3'
_refine_ls_weighting_scheme calc
_refine_ls_wR_factor_ref 0.1311
_reflns_number_gt 2956
_reflns_number_total 3200
_reflns_threshold_expression >2\s(I)
_cod_data_source_file jp401004m_si_001.cif
_cod_data_source_block 384
_cod_depositor_comments
;
The following automatic conversions were performed:

'_exptl_absorpt_correction_type' value 'Multi-scan' changed to
'multi-scan' according to
/home/saulius/struct/CIF-dictionaries/cif_core.dic dictionary named
'cif_core.dic' version 2.4.2 from 2011-04-26.

Automatic conversion script
Id: cif_fix_values 1891 2012-01-12 08:04:46Z andrius 
;
_cod_original_sg_symbol_H-M 'P 21/c'
_cod_database_code 1511818

loop_
_symmetry_equiv_pos_as_xyz
'x, y, z'
'-x, y+1/2, -z+1/2'
'-x, -y, -z'
'x, -y-1/2, z-1/2'

loop_
_atom_site_label
_atom_site_fract_x
_atom_site_fract_y
_atom_site_fract_z
_atom_site_U_iso_or_equiv
_atom_site_adp_type
_atom_site_calc_flag
_atom_site_occupancy
_atom_site_type_symbol
C1 0.03013(13) 0.14257(7) 0.10038(10) 0.0216(2) Uani d 1 C
C13 0.26213(12) 0.14003(7) 0.27059(10) 0.0218(2) Uani d 1 C
C17 0.37087(13) 0.21819(7) 0.30555(11) 0.0243(3) Uani d 1 C
C18 0.34441(14) 0.28898(8) 0.20435(12) 0.0279(3) Uani d 1 C
C19 0.47825(15) 0.35300(8) 0.22455(12) 0.0289(3) Uani d 1 C
C14 0.28575(13) 0.07754(8) 0.38524(11) 0.0246(3) Uani d 1 C
C15 0.18723(14) -0.00347(8) 0.36264(12) 0.0283(3) Uani d 1 C
C16 0.20555(18) -0.05868(10) 0.48205(14) 0.0390(3) Uani d 1 C
H3 -0.1699(18) 0.1384(9) -0.0478(15) 0.028(4) Uiso d 1 H
H4 -0.3362(19) 0.2058(10) 0.0770(16) 0.035(4) Uiso d 1 H
H5 -0.2292(19) 0.2450(11) 0.2966(16) 0.039(4) Uiso d 1 H
H6 0.0394(18) 0.2217(10) 0.3914(16) 0.035(4) Uiso d 1 H
H9 0.0627(18) 0.0672(10) -0.1403(15) 0.033(4) Uiso d 1 H
H10 0.2902(18) -0.0001(10) -0.1705(15) 0.034(4) Uiso d 1 H
H12 0.5166(17) 0.0592(9) 0.1999(14) 0.025(3) Uiso d 1 H
H14A 0.3570(18) 0.2429(10) 0.3886(15) 0.033(4) Uiso d 1 H
H14B 0.4815(18) 0.1988(9) 0.3200(14) 0.028(4) Uiso d 1 H
H15A 0.333(2) 0.2632(12) 0.1174(18) 0.050(5) Uiso d 1 H
H15B 0.244(2) 0.3189(11) 0.2068(16) 0.038(4) Uiso d 1 H
H16A 0.450(2) 0.4060(12) 0.1721(17) 0.044(4) Uiso d 1 H
H16B 0.575(2) 0.3292(11) 0.2006(17) 0.042(4) Uiso d 1 H
H16C 0.5075(19) 0.3711(11) 0.3152(17) 0.040(4) Uiso d 1 H
H17A 0.2597(17) 0.1083(10) 0.4568(15) 0.030(4) Uiso d 1 H
H17B 0.4010(18) 0.0627(9) 0.4084(14) 0.030(4) Uiso d 1 H
H18A 0.072(2) 0.0115(11) 0.3341(16) 0.038(4) Uiso d 1 H
H18B 0.2169(19) -0.0380(10) 0.2932(16) 0.036(4) Uiso d 1 H
H19A 0.173(2) -0.0276(12) 0.5519(19) 0.053(5) Uiso d 1 H
H19B 0.321(2) -0.0765(12) 0.5126(18) 0.055(5) Uiso d 1 H
H19C 0.139(2) -0.1121(12) 0.4697(17) 0.049(5) Uiso d 1 H
C2 0.09139(12) 0.16598(7) 0.22827(11) 0.0228(2) Uani d 1 C
C6 -0.12593(13) 0.15778(7) 0.04323(11) 0.0244(3) Uani d 1 C
C5 -0.22041(14) 0.19630(8) 0.11616(12) 0.0280(3) Uani d 1 C
C4 -0.15941(14) 0.21892(8) 0.24333(13) 0.0302(3) Uani d 1 C
C3 -0.00299(14) 0.20450(8) 0.30043(12) 0.0276(3) Uani d 1 C
C9 0.28908(12) 0.09714(7) 0.14938(10) 0.0210(2) Uani d 1 C
C10 0.15408(12) 0.09996(7) 0.05098(10) 0.0206(2) Uani d 1 C
C11 0.15573(13) 0.06484(7) -0.06809(11) 0.0232(2) Uani d 1 C
C12 0.29146(13) 0.02592(7) -0.08652(10) 0.0232(2) Uani d 1 C
C7 0.42820(12) 0.02154(6) 0.01102(10) 0.0199(2) Uani d 1 C
C8 0.42424(12) 0.05924(7) 0.12986(10) 0.0213(2) Uani d 1 C

loop_
_atom_site_aniso_label
_atom_site_aniso_U_11
_atom_site_aniso_U_22
_atom_site_aniso_U_33
_atom_site_aniso_U_12
_atom_site_aniso_U_13
_atom_site_aniso_U_23
C1 0.0226(5) 0.0198(5) 0.0233(5) -0.0001(4) 0.0069(4) 0.0007(4)
C13 0.0211(5) 0.0244(5) 0.0201(5) 0.0021(4) 0.0051(4) -0.0019(4)
C17 0.0245(5) 0.0265(6) 0.0217(5) -0.0004(4) 0.0044(4) -0.0039(4)
C18 0.0299(6) 0.0262(6) 0.0260(6) -0.0009(4) 0.0030(5) -0.0004(4)
C19 0.0292(6) 0.0260(6) 0.0318(7) 0.0000(4) 0.0072(5) -0.0023(5)
C14 0.0245(5) 0.0288(6) 0.0202(5) 0.0020(4) 0.0047(4) 0.0002(4)
C15 0.0280(6) 0.0303(6) 0.0268(6) 0.0003(4) 0.0063(5) 0.0017(5)
C16 0.0405(7) 0.0399(8) 0.0372(7) -0.0014(6) 0.0100(6) 0.0112(6)
C2 0.0218(5) 0.0237(5) 0.0229(5) 0.0008(4) 0.0052(4) 0.0000(4)
C6 0.0225(5) 0.0248(5) 0.0254(6) -0.0004(4) 0.0041(4) 0.0002(4)
C5 0.0220(5) 0.0292(6) 0.0328(6) 0.0030(4) 0.0059(5) -0.0008(5)
C4 0.0269(6) 0.0324(6) 0.0334(6) 0.0048(5) 0.0110(5) -0.0026(5)
C3 0.0278(6) 0.0297(6) 0.0262(6) 0.0038(4) 0.0078(5) -0.0036(4)
C9 0.0232(5) 0.0205(5) 0.0196(5) -0.0005(4) 0.0055(4) -0.0004(4)
C10 0.0204(5) 0.0204(5) 0.0212(5) -0.0005(4) 0.0049(4) 0.0008(4)
C11 0.0212(5) 0.0265(5) 0.0214(5) -0.0010(4) 0.0036(4) -0.0017(4)
C12 0.0237(5) 0.0263(5) 0.0201(5) -0.0013(4) 0.0056(4) -0.0031(4)
C7 0.0209(5) 0.0191(5) 0.0205(5) -0.0018(4) 0.0062(4) -0.0002(4)
C8 0.0218(5) 0.0222(5) 0.0200(5) 0.0001(4) 0.0044(4) -0.0005(4)

loop_
_atom_type_symbol
_atom_type_description
_atom_type_scat_dispersion_real
_atom_type_scat_dispersion_imag
_atom_type_scat_source
C C 0.0033 0.0016 'International Tables Vol C Tables 4.2.6.8 and 6.1.1.4'
H H 0 0 'International Tables Vol C Tables 4.2.6.8 and 6.1.1.4'

loop_
_geom_angle_atom_site_label_1
_geom_angle_atom_site_label_2
_geom_angle_atom_site_label_3
_geom_angle
_geom_angle_site_symmetry_3
C6 C1 C2 120.82(10) .
C6 C1 C10 130.90(10) .
C2 C1 C10 108.23(9) .
C2 C13 C9 101.04(8) .
C2 C13 C14 110.89(9) .
C9 C13 C14 112.06(9) .
C2 C13 C17 112.03(9) .
C9 C13 C17 110.61(9) .
C14 C13 C17 109.97(9) .
C18 C17 C13 114.39(9) .
C18 C17 H14A 108.5(9) .
C13 C17 H14A 109.4(9) .
C18 C17 H14B 108.8(9) .
C13 C17 H14B 108.9(8) .
H14A C17 H14B 106.5(12) .
C19 C18 C17 112.59(10) .
C19 C18 H15A 108.3(11) .
C17 C18 H15A 109.5(11) .
C19 C18 H15B 109.9(10) .
C17 C18 H15B 108.7(10) .
H15A C18 H15B 107.8(14) .
C18 C19 H16A 112.1(10) .
C18 C19 H16B 112.8(10) .
H16A C19 H16B 106.5(14) .
C18 C19 H16C 110.8(10) .
H16A C19 H16C 106.9(13) .
H16B C19 H16C 107.5(13) .
C15 C14 C13 115.39(9) .
C15 C14 H17A 108.3(9) .
C13 C14 H17A 107.1(9) .
C15 C14 H17B 110.3(8) .
C13 C14 H17B 107.0(8) .
H17A C14 H17B 108.4(12) .
C16 C15 C14 112.87(11) .
C16 C15 H18A 107.4(10) .
C14 C15 H18A 110.3(9) .
C16 C15 H18B 108.6(9) .
C14 C15 H18B 109.7(9) .
H18A C15 H18B 107.8(13) .
C15 C16 H19A 111.1(11) .
C15 C16 H19B 109.7(11) .
H19A C16 H19B 108.6(16) .
C15 C16 H19C 114.1(10) .
H19A C16 H19C 104.6(15) .
H19B C16 H19C 108.5(15) .
C3 C2 C1 120.47(10) .
C3 C2 C13 128.29(10) .
C1 C2 C13 111.19(9) .
C1 C6 C5 118.52(11) .
C1 C6 H3 120.1(9) .
C5 C6 H3 121.3(9) .
C4 C5 C6 120.48(11) .
C4 C5 H4 119.8(9) .
C6 C5 H4 119.7(9) .
C5 C4 C3 121.14(11) .
C5 C4 H5 120.1(9) .
C3 C4 H5 118.7(9) .
C2 C3 C4 118.57(11) .
C2 C3 H6 121.2(9) .
C4 C3 H6 120.2(9) .
C8 C9 C10 120.82(10) .
C8 C9 C13 128.04(10) .
C10 C9 C13 111.14(9) .
C11 C10 C9 119.85(10) .
C11 C10 C1 131.77(10) .
C9 C10 C1 108.38(9) .
C10 C11 C12 119.01(10) .
C10 C11 H9 121.6(9) .
C12 C11 H9 119.3(9) .
C11 C12 C7 122.28(10) .
C11 C12 H10 118.2(9) .
C7 C12 H10 119.5(9) .
C8 C7 C12 117.50(9) .
C8 C7 C7 121.37(12) 3_655
C12 C7 C7 121.14(12) 3_655
C9 C8 C7 120.53(10) .
C9 C8 H12 118.7(8) .
C7 C8 H12 120.8(8) .

loop_
_geom_bond_atom_site_label_1
_geom_bond_atom_site_label_2
_geom_bond_site_symmetry_2
_geom_bond_distance
C1 C6 . 1.3928(15)
C1 C2 . 1.4036(16)
C1 C10 . 1.4699(15)
C13 C2 . 1.5230(15)
C13 C9 . 1.5234(14)
C13 C14 . 1.5468(16)
C13 C17 . 1.5476(16)
C17 C18 . 1.5313(16)
C17 H14A . 1.000(16)
C17 H14B . 0.997(15)
C18 C19 . 1.5239(17)
C18 H15A . 0.998(19)
C18 H15B . 1.000(17)
C19 H16A . 1.003(18)
C19 H16B . 1.013(18)
C19 H16C . 0.988(17)
C14 C15 . 1.5253(17)
C14 H17A . 0.973(16)
C14 H17B . 1.015(15)
C15 C16 . 1.5211(18)
C15 H18A . 1.015(17)
C15 H18B . 0.999(17)
C16 H19A . 0.98(2)
C16 H19B . 1.03(2)
C16 H19C . 1.014(19)
C2 C3 . 1.3879(15)
C6 C5 . 1.3941(16)
C6 H3 . 1.012(15)
C5 C4 . 1.3931(18)
C5 H4 . 1.022(16)
C4 C3 . 1.3935(17)
C4 H5 . 1.010(18)
C3 H6 . 0.999(17)
C9 C8 . 1.3831(15)
C9 C10 . 1.4022(15)
C10 C11 . 1.3896(15)
C11 C12 . 1.3906(15)
C11 H9 . 0.994(16)
C12 C7 . 1.4085(15)
C12 H10 . 0.984(16)
C7 C8 . 1.4082(15)
C7 C7 3_655 1.494(2)
C8 H12 . 0.976(14)

loop_
_geom_torsion_atom_site_label_1
_geom_torsion_atom_site_label_2
_geom_torsion_atom_site_label_3
_geom_torsion_atom_site_label_4
_geom_torsion
_geom_torsion_site_symmetry_1
_geom_torsion_site_symmetry_4
C2 C13 C17 C18 -49.78(13) . .
C9 C13 C17 C18 62.12(12) . .
C14 C13 C17 C18 -173.58(9) . .
C13 C17 C18 C19 -165.01(10) . .
C2 C13 C14 C15 56.60(13) . .
C9 C13 C14 C15 -55.47(12) . .
C17 C13 C14 C15 -178.94(9) . .
C13 C14 C15 C16 -175.22(10) . .
C6 C1 C2 C3 0.28(17) . .
C10 C1 C2 C3 -177.34(10) . .
C6 C1 C2 C13 177.91(10) . .
C10 C1 C2 C13 0.30(12) . .
C9 C13 C2 C3 176.52(11) . .
C14 C13 C2 C3 57.57(15) . .
C17 C13 C2 C3 -65.71(15) . .
C9 C13 C2 C1 -0.89(12) . .
C14 C13 C2 C1 -119.83(10) . .
C17 C13 C2 C1 116.88(10) . .
C2 C1 C6 C5 -0.43(17) . .
C10 C1 C6 C5 176.58(11) . .
C1 C6 C5 C4 0.00(18) . .
C6 C5 C4 C3 0.60(19) . .
C1 C2 C3 C4 0.30(18) . .
C13 C2 C3 C4 -176.88(11) . .
C5 C4 C3 C2 -0.74(19) . .
C2 C13 C9 C8 -179.08(10) . .
C14 C13 C9 C8 -60.98(14) . .
C17 C13 C9 C8 62.12(14) . .
C2 C13 C9 C10 1.21(11) . .
C14 C13 C9 C10 119.31(10) . .
C17 C13 C9 C10 -117.59(10) . .
C8 C9 C10 C11 -0.44(16) . .
C13 C9 C10 C11 179.30(9) . .
C8 C9 C10 C1 179.15(9) . .
C13 C9 C10 C1 -1.11(12) . .
C6 C1 C10 C11 2.7(2) . .
C2 C1 C10 C11 -179.98(11) . .
C6 C1 C10 C9 -176.79(11) . .
C2 C1 C10 C9 0.50(12) . .
C9 C10 C11 C12 1.21(16) . .
C1 C10 C11 C12 -178.27(11) . .
C10 C11 C12 C7 -0.66(17) . .
C11 C12 C7 C8 -0.66(16) . .
C11 C12 C7 C7 179.30(12) . 3_655
C10 C9 C8 C7 -0.93(16) . .
C13 C9 C8 C7 179.38(10) . .
C12 C7 C8 C9 1.45(16) . .
C7 C7 C8 C9 -178.51(11) 3_655 .
